data_7235619
loop_
_publ_author_name
'Naveen, Naveen'
'Babu, Srinivasarao Arulananda'
'Kaur, Gurpreet'
'Aslam, Nayyar Ahmad'
'Karanam, Maheswararao'

_publ_section_title
;
 Glaser--Eglinton--Hay sp--sp coupling and macrocyclization: construction
 of a new class of polyether macrocycles having a 1,3-diyne unit
;
_journal_issue 36
_journal_name_full 'RSC Adv.'
_journal_page_first 18904
_journal_paper_doi 10.1039/C4RA02174F
_journal_volume 4
_journal_year 2014
_chemical_formula_moiety 'C30 H32 O4'
_chemical_formula_sum 'C30 H32 O4'
_chemical_formula_weight 456.56
_space_group_crystal_system monoclinic
_space_group_IT_number 14
_space_group_name_Hall '-P 2ybc'
_space_group_name_H-M_alt 'P 1 21/c 1'
_atom_sites_solution_hydrogens geom
_atom_sites_solution_primary direct
_atom_sites_solution_secondary difmap
_audit_creation_date 2013-04-10T18:48:03-00:00
_audit_creation_method 'WinGX routine CIF_UPDATE'
_cell_angle_alpha 90
_cell_angle_beta 107.697(9)
_cell_angle_gamma 90
_cell_formula_units_Z 4
_cell_length_a 15.205(6)
_cell_length_b 16.280(7)
_cell_length_c 10.936(5)
_cell_measurement_temperature 298
_cell_volume 2579.0(19)
_computing_molecular_graphics
;
O. V. Dolomanov, L. J. Bourhis, R. J. Gildea, J. A. K. Howard and H. Puschmann,
OLEX2: a complete structure solution, refinement and analysis program.
        J. Appl. Cryst. (2009). 42, 339-341.
;
_computing_publication_material
;
O. V. Dolomanov, L. J. Bourhis, R. J. Gildea, J. A. K. Howard and H. Puschmann,
OLEX2: a complete structure solution, refinement and analysis program.
        J. Appl. Cryst. (2009). 42, 339-341.
;
_computing_structure_refinement
;
        SHELXL, G.M. Sheldrick, Acta Cryst.
        2008). A64, 112-122
;
_computing_structure_solution 'SHELXS-97 (Sheldrick, 1990)'
_diffrn_ambient_temperature 298
_diffrn_measured_fraction_theta_full 0.998
_diffrn_measured_fraction_theta_max 0.998
_diffrn_radiation_monochromator graphite
_diffrn_radiation_type 'MO K\a'
_diffrn_radiation_wavelength 0.71073
_diffrn_reflns_av_R_equivalents 0.0447
_diffrn_reflns_limit_h_max 18
_diffrn_reflns_limit_h_min -18
_diffrn_reflns_limit_k_max 14
_diffrn_reflns_limit_k_min -19
_diffrn_reflns_limit_l_max 12
_diffrn_reflns_limit_l_min -10
_diffrn_reflns_number 12584
_diffrn_reflns_theta_full 25.02
_diffrn_reflns_theta_max 25.02
_diffrn_reflns_theta_min 1.41
_diffrn_source 'fine-focus sealed tube'
_exptl_absorpt_coefficient_mu 0.077
_exptl_absorpt_correction_T_max 0.7452
_exptl_absorpt_correction_T_min 0.6687
_exptl_absorpt_correction_type multi-scan
_exptl_absorpt_process_details
;
        SADABS-2008/1 (Bruker,2008) was used for absorption correction.
        R(int) was 0.0677 before and 0.0538 after correction.
        The Ratio of minimum to maximum transmission is 0.8973.
        The \l/2 correction factor is 0.0015.
;
_exptl_crystal_density_diffrn 1.176
_exptl_crystal_density_method 'not measured'
_exptl_crystal_F_000 976
_exptl_crystal_size_max 0.3
_exptl_crystal_size_mid 0.2
_exptl_crystal_size_min 0.1
_refine_diff_density_max 0.303
_refine_diff_density_min -0.181
_refine_diff_density_rms 0.043
_refine_ls_extinction_coef 0.0056(11)
_refine_ls_extinction_expression Fc^*^=kFc[1+0.001xFc^2^\l^3^/sin(2\q)]^-1/4^
_refine_ls_extinction_method SHELXL
_refine_ls_goodness_of_fit_ref 1.009
_refine_ls_hydrogen_treatment mixed
_refine_ls_matrix_type full
_refine_ls_number_parameters 308
_refine_ls_number_reflns 4539
_refine_ls_number_restraints 0
_refine_ls_restrained_S_all 1.009
_refine_ls_R_factor_all 0.1051
_refine_ls_R_factor_gt 0.0529
_refine_ls_shift/su_max 0
_refine_ls_shift/su_mean 0
_refine_ls_structure_factor_coef Fsqd
_refine_ls_weighting_details 'calc w=1/[\s^2^(Fo^2^)+(0.0727P)^2^+0.1996P] where P=(Fo^2^+2Fc^2^)/3'
_refine_ls_weighting_scheme calc
_refine_ls_wR_factor_gt 0.1295
_refine_ls_wR_factor_ref 0.1578
_reflns_number_gt 2536
_reflns_number_total 4539
_reflns_threshold_expression >2sigma(I)
_cod_data_source_file c4ra02174f2.cif
_cod_data_source_block nm819a
_cod_original_cell_volume 2578.9(19)
_cod_database_code 7235619

loop_
_space_group_symop_id
_space_group_symop_operation_xyz
1 'x, y, z'
2 '-x, y+1/2, -z+1/2'
3 '-x, -y, -z'
4 'x, -y-1/2, z-1/2'

loop_
_atom_site_label
_atom_site_type_symbol
_atom_site_fract_x
_atom_site_fract_y
_atom_site_fract_z
_atom_site_U_iso_or_equiv
_atom_site_adp_type
_atom_site_occupancy
_atom_site_symmetry_multiplicity
_atom_site_calc_flag
_atom_site_refinement_flags
O1 O -0.07132(12) 0.43317(10) 0.14406(17) 0.0777(5) Uani 1 1 d .
O2 O 0.23174(11) 0.47023(10) 0.53586(15) 0.0710(5) Uani 1 1 d .
O3 O 0.37029(10) 0.27047(9) 0.51823(14) 0.0619(5) Uani 1 1 d .
O4 O -0.11955(11) 0.23861(9) -0.05966(16) 0.0661(5) Uani 1 1 d .
C1 C -0.2626(2) 0.46283(19) -0.2139(3) 0.0905(9) Uani 1 1 d .
H1 H -0.306 0.468 -0.2944 0.109 Uiso 1 1 calc R
C2 C -0.2406(2) 0.38622(17) -0.1576(3) 0.0821(8) Uani 1 1 d .
H2 H -0.2701 0.3401 -0.2015 0.098 Uiso 1 1 calc R
C3 C -0.17639(17) 0.37621(14) -0.0389(2) 0.0614(6) Uani 1 1 d .
C4 C -0.13350(16) 0.44625(14) 0.0252(2) 0.0612(6) Uani 1 1 d .
C5 C -0.01857(17) 0.50119(14) 0.2092(2) 0.0678(7) Uani 1 1 d .
H5A H -0.0592 0.5426 0.2262 0.081 Uiso 1 1 calc R
H5B H 0.0153 0.5257 0.1562 0.081 Uiso 1 1 calc R
C6 C 0.04757(16) 0.47137(14) 0.3333(2) 0.0660(7) Uani 1 1 d .
H6A H 0.0903 0.4323 0.3156 0.079 Uiso 1 1 calc R
H6B H 0.0137 0.4437 0.3835 0.079 Uiso 1 1 calc R
C7 C 0.10051(18) 0.54315(15) 0.4085(3) 0.0736(7) Uani 1 1 d .
H7A H 0.1396 0.5659 0.3614 0.088 Uiso 1 1 calc R
H7B H 0.0566 0.5854 0.4133 0.088 Uiso 1 1 calc R
C8 C 0.15936(18) 0.52385(16) 0.5416(3) 0.0767(8) Uani 1 1 d .
H8A H 0.1851 0.5741 0.5857 0.092 Uiso 1 1 calc R
H8B H 0.1223 0.4979 0.589 0.092 Uiso 1 1 calc R
C9 C 0.29612(17) 0.44902(14) 0.6493(2) 0.0606(6) Uani 1 1 d .
C10 C 0.36377(17) 0.39380(14) 0.6405(2) 0.0597(6) Uani 1 1 d .
C11 C 0.36485(16) 0.35836(13) 0.5129(2) 0.0572(6) Uani 1 1 d .
H11 H 0.3085 0.3749 0.4461 0.069 Uiso 1 1 calc R
C12 C 0.44809(19) 0.38595(16) 0.4753(2) 0.0748(8) Uani 1 1 d .
H12A H 0.4507 0.4455 0.477 0.09 Uiso 1 1 calc R
H12B H 0.5035 0.3657 0.5383 0.09 Uiso 1 1 calc R
C13 C 0.44720(19) 0.35697(19) 0.3457(3) 0.0816(8) Uani 1 1 d .
H13 H 0.4285 0.3031 0.3244 0.098 Uiso 1 1 calc R
C14 C 0.4695(2) 0.3987(2) 0.2613(3) 0.1157(12) Uani 1 1 d .
H14A H 0.4886 0.4529 0.2781 0.139 Uiso 1 1 calc R
H14B H 0.4666 0.3749 0.1828 0.139 Uiso 1 1 calc R
C15 C -0.3646(3) 0.2996(3) 0.1033(5) 0.1638(19) Uani 1 1 d .
H15A H -0.4073 0.2782 0.0303 0.197 Uiso 1 1 calc R
H15B H -0.3848 0.3283 0.1633 0.197 Uiso 1 1 calc R
C16 C -0.2806(3) 0.2899(2) 0.1208(4) 0.1128(12) Uani 1 1 d .
H16 H -0.2404 0.3123 0.1951 0.135 Uiso 1 1 calc R
C17 C -0.2392(2) 0.24609(17) 0.0342(3) 0.0947(10) Uani 1 1 d .
H17A H -0.2847 0.2408 -0.0496 0.114 Uiso 1 1 calc R
H17B H -0.2216 0.1912 0.0673 0.114 Uiso 1 1 calc R
C18 C -0.15330(18) 0.29139(14) 0.0204(2) 0.0660(7) Uani 1 1 d .
H18 H -0.1068 0.2962 0.1048 0.079 Uiso 1 1 calc R
C19 C 0.2968(2) 0.48003(16) 0.7676(3) 0.0759(8) Uani 1 1 d .
H19 H 0.2505 0.5159 0.773 0.091 Uiso 1 1 calc R
C20 C 0.3654(2) 0.45811(18) 0.8768(3) 0.0883(9) Uani 1 1 d .
H20 H 0.3657 0.4795 0.9558 0.106 Uiso 1 1 calc R
C21 C 0.4333(2) 0.4051(2) 0.8701(3) 0.0953(10) Uani 1 1 d .
H21 H 0.4801 0.3908 0.944 0.114 Uiso 1 1 calc R
C22 C 0.4318(2) 0.37295(16) 0.7523(3) 0.0796(8) Uani 1 1 d .
H22 H 0.4779 0.3364 0.7483 0.095 Uiso 1 1 calc R
C23 C 0.28615(17) 0.23230(15) 0.5143(2) 0.0699(7) Uani 1 1 d .
H23A H 0.2614 0.2585 0.5765 0.084 Uiso 1 1 calc R
H23B H 0.2978 0.1751 0.5388 0.084 Uiso 1 1 calc R
C24 C 0.21698(18) 0.23658(15) 0.3868(3) 0.0665(7) Uani 1 1 d .
C25 C 0.16117(18) 0.23936(15) 0.2835(3) 0.0665(7) Uani 1 1 d .
C26 C 0.09681(18) 0.24405(15) 0.1638(3) 0.0673(7) Uani 1 1 d .
C27 C 0.04050(18) 0.24969(15) 0.0601(3) 0.0685(7) Uani 1 1 d .
C28 C -0.03056(17) 0.25927(16) -0.0645(2) 0.0701(7) Uani 1 1 d .
H28A H -0.0308 0.3158 -0.0927 0.084 Uiso 1 1 calc R
H28B H -0.0152 0.2246 -0.1272 0.084 Uiso 1 1 calc R
C29 C -0.15528(19) 0.52324(15) -0.0303(3) 0.0724(7) Uani 1 1 d .
H29 H -0.1264 0.5698 0.013 0.087 Uiso 1 1 calc R
C30 C -0.2195(2) 0.53054(18) -0.1493(3) 0.0819(8) Uani 1 1 d .
H30 H -0.2338 0.5822 -0.1862 0.098 Uiso 1 1 calc R

loop_
_atom_site_aniso_label
_atom_site_aniso_U_11
_atom_site_aniso_U_22
_atom_site_aniso_U_33
_atom_site_aniso_U_23
_atom_site_aniso_U_13
_atom_site_aniso_U_12
O1 0.0837(12) 0.0501(10) 0.0858(13) 0.0069(9) 0.0057(11) -0.0057(9)
O2 0.0722(11) 0.0757(11) 0.0649(11) -0.0069(9) 0.0207(9) 0.0144(9)
O3 0.0586(10) 0.0476(9) 0.0777(11) 0.0003(8) 0.0183(8) -0.0014(7)
O4 0.0649(10) 0.0524(10) 0.0771(11) -0.0084(8) 0.0159(9) 0.0020(8)
C1 0.121(2) 0.077(2) 0.0660(19) 0.0054(17) 0.0165(17) 0.0314(18)
C2 0.107(2) 0.0648(18) 0.0680(18) 0.0000(14) 0.0174(17) 0.0144(15)
C3 0.0733(16) 0.0507(15) 0.0623(16) 0.0061(12) 0.0239(13) 0.0114(12)
C4 0.0656(15) 0.0540(16) 0.0649(17) 0.0101(13) 0.0213(14) 0.0090(12)
C5 0.0720(16) 0.0488(15) 0.0834(19) 0.0022(13) 0.0247(15) 0.0014(12)
C6 0.0664(15) 0.0511(14) 0.0822(18) -0.0013(13) 0.0249(14) 0.0042(12)
C7 0.0788(17) 0.0535(15) 0.0854(19) -0.0062(14) 0.0203(15) 0.0091(13)
C8 0.0823(18) 0.0648(17) 0.083(2) -0.0119(14) 0.0258(16) 0.0120(14)
C9 0.0745(16) 0.0526(15) 0.0556(16) 0.0024(12) 0.0210(14) -0.0018(12)
C10 0.0720(16) 0.0495(14) 0.0555(15) 0.0042(12) 0.0163(13) -0.0032(12)
C11 0.0654(15) 0.0455(13) 0.0599(15) 0.0020(11) 0.0180(12) 0.0003(11)
C12 0.0856(19) 0.0680(17) 0.0769(18) -0.0070(14) 0.0337(15) -0.0197(14)
C13 0.087(2) 0.0815(19) 0.087(2) -0.0045(17) 0.0422(17) -0.0099(15)
C14 0.117(3) 0.146(3) 0.100(2) -0.011(2) 0.057(2) -0.024(2)
C15 0.112(3) 0.152(4) 0.236(5) 0.044(4) 0.066(4) 0.046(3)
C16 0.113(3) 0.092(2) 0.144(3) 0.032(2) 0.055(3) 0.015(2)
C17 0.114(2) 0.0595(18) 0.125(3) 0.0163(17) 0.059(2) 0.0126(16)
C18 0.0784(17) 0.0498(14) 0.0727(17) 0.0034(12) 0.0276(14) 0.0076(12)
C19 0.099(2) 0.0664(17) 0.0674(19) -0.0052(14) 0.0327(16) 0.0014(15)
C20 0.126(3) 0.079(2) 0.0608(19) -0.0014(16) 0.0290(19) -0.0021(19)
C21 0.125(3) 0.094(2) 0.0553(18) 0.0137(17) 0.0099(17) 0.008(2)
C22 0.100(2) 0.0699(18) 0.0653(18) 0.0102(15) 0.0202(16) 0.0128(15)
C23 0.0718(17) 0.0628(16) 0.0732(18) 0.0044(13) 0.0192(15) -0.0126(13)
C24 0.0624(16) 0.0612(16) 0.078(2) -0.0038(14) 0.0250(16) -0.0107(13)
C25 0.0584(16) 0.0642(17) 0.078(2) -0.0032(14) 0.0219(16) -0.0059(13)
C26 0.0582(15) 0.0656(17) 0.081(2) -0.0038(14) 0.0250(16) -0.0052(13)
C27 0.0617(16) 0.0622(17) 0.083(2) -0.0011(14) 0.0247(16) -0.0020(13)
C28 0.0708(17) 0.0668(17) 0.0718(18) 0.0006(14) 0.0201(15) 0.0038(13)
C29 0.0866(19) 0.0503(15) 0.0819(19) 0.0064(14) 0.0281(16) 0.0089(13)
C30 0.111(2) 0.0655(18) 0.074(2) 0.0180(16) 0.0348(18) 0.0317(17)

loop_
_atom_type_symbol
_atom_type_description
_atom_type_scat_dispersion_real
_atom_type_scat_dispersion_imag
_atom_type_scat_source
C C 0.0033 0.0016 'International Tables Vol C Tables 4.2.6.8 and 6.1.1.4'
H H 0 0 'International Tables Vol C Tables 4.2.6.8 and 6.1.1.4'
O O 0.0106 0.006 'International Tables Vol C Tables 4.2.6.8 and 6.1.1.4'

loop_
_geom_angle_atom_site_label_1
_geom_angle_atom_site_label_2
_geom_angle_atom_site_label_3
_geom_angle
C4 O1 C5 118.29(18)
C9 O2 C8 117.69(19)
C23 O3 C11 113.43(17)
C28 O4 C18 114.00(18)
C2 C1 H1 120.5
C30 C1 H1 120.5
C30 C1 C2 119.0(3)
C1 C2 H2 118.9
C3 C2 C1 122.1(3)
C3 C2 H2 118.9
C2 C3 C4 117.8(2)
C2 C3 C18 121.0(2)
C4 C3 C18 121.1(2)
O1 C4 C3 115.6(2)
O1 C4 C29 124.0(2)
C29 C4 C3 120.4(2)
O1 C5 H5A 109.9
O1 C5 H5B 109.9
O1 C5 C6 108.70(19)
H5A C5 H5B 108.3
C6 C5 H5A 109.9
C6 C5 H5B 109.9
C5 C6 H6A 109.7
C5 C6 H6B 109.7
C5 C6 C7 109.9(2)
H6A C6 H6B 108.2
C7 C6 H6A 109.7
C7 C6 H6B 109.7
C6 C7 H7A 108.4
C6 C7 H7B 108.4
H7A C7 H7B 107.5
C8 C7 C6 115.5(2)
C8 C7 H7A 108.4
C8 C7 H7B 108.4
O2 C8 C7 109.2(2)
O2 C8 H8A 109.8
O2 C8 H8B 109.8
C7 C8 H8A 109.8
C7 C8 H8B 109.8
H8A C8 H8B 108.3
O2 C9 C10 116.1(2)
O2 C9 C19 123.6(2)
C19 C9 C10 120.2(2)
C9 C10 C11 121.7(2)
C22 C10 C9 117.9(2)
C22 C10 C11 120.4(2)
O3 C11 C10 111.06(18)
O3 C11 H11 109.3
O3 C11 C12 105.35(18)
C10 C11 H11 109.3
C12 C11 C10 112.43(19)
C12 C11 H11 109.3
C11 C12 H12A 108.9
C11 C12 H12B 108.9
H12A C12 H12B 107.7
C13 C12 C11 113.5(2)
C13 C12 H12A 108.9
C13 C12 H12B 108.9
C12 C13 H13 116.8
C14 C13 C12 126.4(3)
C14 C13 H13 116.8
C13 C14 H14A 120
C13 C14 H14B 120
H14A C14 H14B 120
H15A C15 H15B 120
C16 C15 H15A 120
C16 C15 H15B 120
C15 C16 H16 117.1
C15 C16 C17 125.7(5)
C17 C16 H16 117.1
C16 C17 H17A 109.3
C16 C17 H17B 109.3
C16 C17 C18 111.8(3)
H17A C17 H17B 107.9
C18 C17 H17A 109.3
C18 C17 H17B 109.3
O4 C18 C3 111.37(19)
O4 C18 C17 104.1(2)
O4 C18 H18 109.6
C3 C18 C17 112.5(2)
C3 C18 H18 109.6
C17 C18 H18 109.6
C9 C19 H19 119.8
C20 C19 C9 120.4(3)
C20 C19 H19 119.8
C19 C20 H20 119.8
C21 C20 C19 120.3(3)
C21 C20 H20 119.8
C20 C21 H21 120.3
C20 C21 C22 119.4(3)
C22 C21 H21 120.3
C10 C22 C21 121.7(3)
C10 C22 H22 119.1
C21 C22 H22 119.1
O3 C23 H23A 109
O3 C23 H23B 109
O3 C23 C24 112.9(2)
H23A C23 H23B 107.8
C24 C23 H23A 109
C24 C23 H23B 109
C25 C24 C23 179.4(3)
C24 C25 C26 179.0(3)
C27 C26 C25 178.7(3)
C26 C27 C28 177.5(3)
O4 C28 C27 112.6(2)
O4 C28 H28A 109.1
O4 C28 H28B 109.1
C27 C28 H28A 109.1
C27 C28 H28B 109.1
H28A C28 H28B 107.8
C4 C29 H29 120
C30 C29 C4 119.9(3)
C30 C29 H29 120
C1 C30 C29 120.8(3)
C1 C30 H30 119.6
C29 C30 H30 119.6

loop_
_geom_bond_atom_site_label_1
_geom_bond_atom_site_label_2
_geom_bond_distance
O1 C4 1.372(3)
O1 C5 1.425(3)
O2 C8 1.421(3)
O2 C9 1.370(3)
O3 C11 1.433(3)
O3 C23 1.411(3)
O4 C18 1.429(3)
O4 C28 1.411(3)
C1 H1 0.93
C1 C2 1.386(4)
C1 C30 1.365(4)
C2 H2 0.93
C2 C3 1.377(3)
C3 C4 1.392(3)
C3 C18 1.521(3)
C4 C29 1.388(3)
C5 H5A 0.97
C5 H5B 0.97
C5 C6 1.503(3)
C6 H6A 0.97
C6 H6B 0.97
C6 C7 1.513(3)
C7 H7A 0.97
C7 H7B 0.97
C7 C8 1.492(4)
C8 H8A 0.97
C8 H8B 0.97
C9 C10 1.391(3)
C9 C19 1.386(3)
C10 C11 1.515(3)
C10 C22 1.383(3)
C11 H11 0.98
C11 C12 1.513(3)
C12 H12A 0.97
C12 H12B 0.97
C12 C13 1.490(3)
C13 H13 0.93
C13 C14 1.272(4)
C14 H14A 0.93
C14 H14B 0.93
C15 H15A 0.93
C15 H15B 0.93
C15 C16 1.244(5)
C16 H16 0.93
C16 C17 1.471(4)
C17 H17A 0.97
C17 H17B 0.97
C17 C18 1.547(4)
C18 H18 0.98
C19 H19 0.93
C19 C20 1.373(4)
C20 H20 0.93
C20 C21 1.363(4)
C21 H21 0.93
C21 C22 1.384(4)
C22 H22 0.93
C23 H23A 0.97
C23 H23B 0.97
C23 C24 1.470(4)
C24 C25 1.190(3)
C25 C26 1.378(4)
C26 C27 1.199(4)
C27 C28 1.467(4)
C28 H28A 0.97
C28 H28B 0.97
C29 H29 0.93
C29 C30 1.374(4)
C30 H30 0.93
